data_7032546
loop_
_publ_author_name
'Bienfait, Andr\'e M'
'Sch\"adle, Christoph'
'Maichle-M\"ossmer, C\"acilia'
'T\"ornroos, Karl W'
'Anwander, Reiner'

_publ_section_title
;
 Europium bis(dimethylsilyl)amides including mixed-valent
 Eu3[N(SiHMe2)2]6[\m-N(SiHMe2)2]2.
;
_journal_issue 46
_journal_name_full 'Dalton transactions (Cambridge, England : 2003)'
_journal_page_first 17324
_journal_page_last 17332
_journal_paper_doi 10.1039/c4dt02411g
_journal_volume 43
_journal_year 2014
_chemical_formula_moiety 'C32 H112 Eu3 N8 Si16'
_chemical_formula_sum 'C32 H112 Eu3 N8 Si16'
_chemical_formula_weight 1514.61
_chemical_name_common ab166
_chemical_name_systematic
;
 ?
;
_space_group_crystal_system monoclinic
_space_group_IT_number 15
_space_group_name_Hall '-C 2yc'
_space_group_name_H-M_alt 'C 1 2/c 1'
_symmetry_space_group_name_Hall '-C 2yc'
_symmetry_space_group_name_H-M 'C 1 2/c 1'
_atom_sites_solution_hydrogens mixed
_atom_sites_solution_primary direct
_atom_sites_solution_secondary difmap
_audit_creation_method SHELXL-2013
_cell_angle_alpha 90
_cell_angle_beta 94.456(8)
_cell_angle_gamma 90
_cell_formula_units_Z 4
_cell_length_a 10.8648(12)
_cell_length_b 20.1124(14)
_cell_length_c 33.327(3)
_cell_measurement_reflns_used 30409
_cell_measurement_temperature 173(2)
_cell_measurement_theta_max 59.29
_cell_measurement_theta_min 4.43
_cell_volume 7260.5(12)
_computing_cell_refinement X-AREA
_computing_data_collection X-AREA
_computing_data_reduction X-AREA
_computing_molecular_graphics 'ORTEO3, POV-Ray'
_computing_structure_refinement 'SHELXL-2013 (Sheldrick, 2013)'
_computing_structure_solution 'SHELXS-97 (Sheldrick, 1990)'
_diffrn_ambient_temperature 173(2)
_diffrn_measured_fraction_theta_full 0.985
_diffrn_measured_fraction_theta_max 0.986
_diffrn_measurement_device_type Stoe-IPDS-II
_diffrn_measurement_method 'omega scans'
_diffrn_radiation_monochromator graphite
_diffrn_radiation_type MoK\a
_diffrn_radiation_wavelength 0.71073
_diffrn_reflns_av_R_equivalents 0.0930
_diffrn_reflns_av_unetI/netI 0.0500
_diffrn_reflns_Laue_measured_fraction_full 0.985
_diffrn_reflns_Laue_measured_fraction_max 0.986
_diffrn_reflns_limit_h_max 14
_diffrn_reflns_limit_h_min -14
_diffrn_reflns_limit_k_max 27
_diffrn_reflns_limit_k_min -26
_diffrn_reflns_limit_l_max 45
_diffrn_reflns_limit_l_min -45
_diffrn_reflns_number 47258
_diffrn_reflns_point_group_measured_fraction_full 0.985
_diffrn_reflns_point_group_measured_fraction_max 0.986
_diffrn_reflns_theta_full 25.242
_diffrn_reflns_theta_max 29.164
_diffrn_reflns_theta_min 3.140
_diffrn_source 'fine-focus sealed tube'
_exptl_absorpt_coefficient_mu 2.851
_exptl_absorpt_correction_T_max 0.6831
_exptl_absorpt_correction_T_min 0.5661
_exptl_absorpt_correction_type numerical
_exptl_absorpt_process_details X-RED/X-SHAPE
_exptl_crystal_colour colorless
_exptl_crystal_density_diffrn 1.386
_exptl_crystal_description block
_exptl_crystal_F_000 3092
_exptl_crystal_size_max 0.240
_exptl_crystal_size_mid 0.210
_exptl_crystal_size_min 0.210
_refine_diff_density_max 0.565
_refine_diff_density_min -1.671
_refine_diff_density_rms 0.109
_refine_ls_extinction_method none
_refine_ls_goodness_of_fit_ref 1.094
_refine_ls_hydrogen_treatment mixed
_refine_ls_matrix_type full
_refine_ls_number_parameters 320
_refine_ls_number_reflns 9681
_refine_ls_number_restraints 36
_refine_ls_restrained_S_all 1.094
_refine_ls_R_factor_all 0.0471
_refine_ls_R_factor_gt 0.0359
_refine_ls_shift/su_max 0.001
_refine_ls_shift/su_mean 0.000
_refine_ls_structure_factor_coef Fsqd
_refine_ls_weighting_details 'w=1/[\s^2^(Fo^2^)+(0.0209P)^2^+14.3028P] where P=(Fo^2^+2Fc^2^)/3'
_refine_ls_weighting_scheme calc
_refine_ls_wR_factor_gt 0.0720
_refine_ls_wR_factor_ref 0.0751
_reflns_Friedel_coverage 0.000
_reflns_number_gt 8226
_reflns_number_total 9681
_reflns_threshold_expression 'I > 2\s(I)'
_cod_data_source_file c4dt02411g1.cif
_cod_data_source_block Compound5
_cod_depositor_comments 'Adding full bibliography for 7032542--7032546.cif.'
_cod_database_code 7032546
_shelx_space_group_comment
;
The symmetry employed for this shelxl refinement is uniquely defined
by the following loop, which should always be used as a source of
symmetry information in preference to the above space-group names.
They are only intended as comments.
;
_shelx_estimated_absorpt_t_min 0.548
_shelx_estimated_absorpt_t_max 0.586
_shelxl_version_number 2013-3

loop_
_space_group_symop_operation_xyz
'x, y, z'
'-x, y, -z+1/2'
'x+1/2, y+1/2, z'
'-x+1/2, y+1/2, -z+1/2'
'-x, -y, -z'
'x, -y, z-1/2'
'-x+1/2, -y+1/2, -z'
'x+1/2, -y+1/2, z-1/2'

loop_
_atom_site_label
_atom_site_type_symbol
_atom_site_fract_x
_atom_site_fract_y
_atom_site_fract_z
_atom_site_U_iso_or_equiv
_atom_site_adp_type
_atom_site_occupancy
_atom_site_site_symmetry_order
_atom_site_calc_flag
_atom_site_refinement_flags_posn
_atom_site_refinement_flags_adp
_atom_site_refinement_flags_occupancy
_atom_site_disorder_assembly
_atom_site_disorder_group
C1 C 0.6041(4) 0.0068(2) 0.14561(13) 0.0421(9) Uani 1 1 d . . . . .
H1B H 0.6360 0.0512 0.1403 0.063 Uiso 1 1 calc R U . . .
H1A H 0.5597 -0.0106 0.1211 0.063 Uiso 1 1 calc R U . . .
H1C H 0.6729 -0.0229 0.1539 0.063 Uiso 1 1 calc R U . . .
C2 C 0.4374(4) -0.07261(19) 0.19649(15) 0.0476(10) Uani 1 1 d . . . . .
H2B H 0.3810 -0.0700 0.2180 0.071 Uiso 1 1 calc R U . . .
H2C H 0.5064 -0.1021 0.2048 0.071 Uiso 1 1 calc R U . . .
H2A H 0.3930 -0.0902 0.1720 0.071 Uiso 1 1 calc R U . . .
C3 C 0.1547(4) -0.0088(2) 0.16787(17) 0.0540(12) Uani 1 1 d . . . . .
H3C H 0.1770 -0.0177 0.1405 0.081 Uiso 1 1 calc R U . . .
H3B H 0.0652 -0.0022 0.1676 0.081 Uiso 1 1 calc R U . . .
H3A H 0.1792 -0.0465 0.1853 0.081 Uiso 1 1 calc R U . . .
C4 C 0.1882(4) 0.0813(3) 0.23960(13) 0.0476(10) Uani 1 1 d . . . . .
H4C H 0.2285 0.1213 0.2510 0.071 Uiso 1 1 calc R U . . .
H4B H 0.2128 0.0428 0.2564 0.071 Uiso 1 1 calc R U . . .
H4A H 0.0984 0.0868 0.2387 0.071 Uiso 1 1 calc R U . . .
C5 C 0.3212(5) -0.0459(2) 0.06200(17) 0.0543(12) Uani 1 1 d . . . . .
H5A H 0.3209 -0.0541 0.0910 0.082 Uiso 1 1 calc R U . . .
H5C H 0.3875 -0.0717 0.0511 0.082 Uiso 1 1 calc R U . . .
H5B H 0.2416 -0.0594 0.0486 0.082 Uiso 1 1 calc R U . . .
C6 C 0.3469(5) 0.0589(3) -0.00195(14) 0.0580(12) Uani 1 1 d . . . . .
H6B H 0.3601 0.1062 -0.0070 0.087 Uiso 1 1 calc R U . . .
H6A H 0.2674 0.0451 -0.0152 0.087 Uiso 1 1 calc R U . . .
H6C H 0.4134 0.0329 -0.0127 0.087 Uiso 1 1 calc R U . . .
C7 C 0.0178(15) 0.0373(10) 0.0498(8) 0.061(4) Uani 0.52(5) 1 d . U P A 1
H7A H 0.0244 0.0050 0.0719 0.091 Uiso 0.52(5) 1 calc R U P A 1
H7C H 0.0517 0.0178 0.0260 0.091 Uiso 0.52(5) 1 calc R U P A 1
H7B H -0.0691 0.0488 0.0433 0.091 Uiso 0.52(5) 1 calc R U P A 1
C8 C 0.088(2) 0.1747(13) 0.0202(7) 0.066(4) Uani 0.52(5) 1 d . U P A 1
H8B H 0.1396 0.2140 0.0265 0.099 Uiso 0.52(5) 1 calc R U P A 1
H8C H 0.0019 0.1881 0.0154 0.099 Uiso 0.52(5) 1 calc R U P A 1
H8A H 0.1155 0.1532 -0.0040 0.099 Uiso 0.52(5) 1 calc R U P A 1
C7A C 0.0063(17) 0.0356(10) 0.0663(10) 0.063(4) Uani 0.48(5) 1 d . U P A 2
H7A1 H 0.0412 0.0005 0.0502 0.095 Uiso 0.48(5) 1 calc R U P A 2
H7A2 H -0.0777 0.0459 0.0552 0.095 Uiso 0.48(5) 1 calc R U P A 2
H7A3 H 0.0041 0.0204 0.0942 0.095 Uiso 0.48(5) 1 calc R U P A 2
C8A C 0.069(2) 0.1551(13) 0.0177(8) 0.059(4) Uani 0.48(5) 1 d . U P A 2
H8A1 H 0.1213 0.1947 0.0164 0.088 Uiso 0.48(5) 1 calc R U P A 2
H8A2 H -0.0179 0.1684 0.0157 0.088 Uiso 0.48(5) 1 calc R U P A 2
H8A3 H 0.0843 0.1251 -0.0045 0.088 Uiso 0.48(5) 1 calc R U P A 2
C9 C 0.6778(5) 0.2769(3) 0.05880(15) 0.0594(13) Uani 1 1 d . . . . .
H9A H 0.6250 0.3120 0.0685 0.089 Uiso 1 1 calc R U . . .
H9B H 0.6830 0.2817 0.0297 0.089 Uiso 1 1 calc R U . . .
H9C H 0.7607 0.2804 0.0725 0.089 Uiso 1 1 calc R U . . .
C10 C 0.7150(5) 0.1299(3) 0.05048(17) 0.0628(13) Uani 1 1 d . . . . .
H10A H 0.6822 0.0856 0.0556 0.094 Uiso 1 1 calc R U . . .
H10C H 0.7975 0.1344 0.0643 0.094 Uiso 1 1 calc R U . . .
H10B H 0.7199 0.1359 0.0215 0.094 Uiso 1 1 calc R U . . .
C11 C 0.6843(6) 0.2945(2) 0.16981(16) 0.0630(14) Uani 1 1 d . . . . .
H11B H 0.6012 0.3137 0.1685 0.095 Uiso 1 1 calc R U . . .
H11C H 0.7325 0.3160 0.1498 0.095 Uiso 1 1 calc R U . . .
H11A H 0.7250 0.3014 0.1968 0.095 Uiso 1 1 calc R U . . .
C12 C 0.8307(4) 0.1671(3) 0.16192(15) 0.0583(13) Uani 1 1 d . . . . .
H12A H 0.8249 0.1193 0.1563 0.087 Uiso 1 1 calc R U . . .
H12C H 0.8710 0.1740 0.1889 0.087 Uiso 1 1 calc R U . . .
H12B H 0.8793 0.1886 0.1420 0.087 Uiso 1 1 calc R U . . .
C13 C 0.3671(5) 0.3744(2) 0.10545(16) 0.0570(12) Uani 1 1 d . . . . .
H13C H 0.4549 0.3631 0.1096 0.086 Uiso 1 1 calc R U . . .
H13A H 0.3464 0.4073 0.1256 0.086 Uiso 1 1 calc R U . . .
H13B H 0.3497 0.3929 0.0784 0.086 Uiso 1 1 calc R U . . .
C14 C 0.1069(5) 0.3194(3) 0.10274(17) 0.0572(12) Uani 1 1 d . . . . .
H14C H 0.0574 0.2791 0.1054 0.086 Uiso 1 1 calc R U . . .
H14B H 0.0898 0.3380 0.0757 0.086 Uiso 1 1 calc R U . . .
H14A H 0.0858 0.3522 0.1228 0.086 Uiso 1 1 calc R U . . .
C15 C 0.1334(4) 0.2594(2) 0.21642(15) 0.0486(10) Uani 1 1 d . . . . .
H15A H 0.1053 0.2145 0.2089 0.073 Uiso 1 1 calc R U . . .
H15C H 0.0773 0.2922 0.2031 0.073 Uiso 1 1 calc R U . . .
H15B H 0.1339 0.2648 0.2457 0.073 Uiso 1 1 calc R U . . .
C16 C 0.3420(5) 0.3586(2) 0.21544(14) 0.0488(10) Uani 1 1 d . . . . .
H16C H 0.4256 0.3666 0.2074 0.073 Uiso 1 1 calc R U . . .
H16B H 0.3414 0.3634 0.2447 0.073 Uiso 1 1 calc R U . . .
H16A H 0.2850 0.3908 0.2021 0.073 Uiso 1 1 calc R U . . .
N1 N 0.3919(2) 0.07470(13) 0.18282(9) 0.0249(5) Uani 1 1 d . . . . .
N2 N 0.2574(3) 0.09732(15) 0.07786(9) 0.0336(6) Uani 1 1 d . . . . .
N3 N 0.5805(3) 0.18276(15) 0.11848(9) 0.0319(6) Uani 1 1 d . . . . .
N4 N 0.3111(3) 0.25188(14) 0.15255(9) 0.0317(6) Uani 1 1 d . . . . .
Si1 Si 0.49730(9) 0.01171(4) 0.18628(3) 0.02884(19) Uani 1 1 d . . . . .
Si2 Si 0.23560(9) 0.06770(5) 0.18742(3) 0.0310(2) Uani 1 1 d . . . . .
Si3 Si 0.34678(10) 0.04438(5) 0.05306(3) 0.0356(2) Uani 1 1 d . . . . .
Si4 Si 0.10536(11) 0.11286(6) 0.06502(4) 0.0434(3) Uani 1 1 d . . . . .
Si5 Si 0.61096(10) 0.19411(6) 0.06957(3) 0.0377(2) Uani 1 1 d . . . . .
Si6 Si 0.67312(10) 0.20376(5) 0.15914(3) 0.0351(2) Uani 1 1 d . . . . .
Si7 Si 0.27306(11) 0.29825(5) 0.11077(3) 0.0381(2) Uani 1 1 d . . . . .
Si8 Si 0.29266(9) 0.27247(5) 0.20048(3) 0.03099(19) Uani 1 1 d . . . . .
Eu1 Eu 0.5000 0.13139(2) 0.2500 0.02292(5) Uani 1 2 d S T P . .
Eu2 Eu 0.37860(2) 0.15369(2) 0.12539(2) 0.02475(5) Uani 1 1 d . . . . .
H1 H 0.573(4) 0.030(2) 0.2218(14) 0.045(12) Uiso 1 1 d . . . . .
H2 H 0.183(3) 0.1199(17) 0.1638(11) 0.020(9) Uiso 1 1 d . . . . .
H3 H 0.468(4) 0.062(2) 0.0728(13) 0.040(12) Uiso 1 1 d . . . . .
H4 H 0.057(4) 0.152(2) 0.0957(15) 0.046(13) Uiso 1 1 d . . . . .
H5 H 0.493(4) 0.191(2) 0.0472(13) 0.036(11) Uiso 1 1 d . . . . .
H6 H 0.617(4) 0.181(2) 0.1933(15) 0.048(13) Uiso 1 1 d . . . . .
H7 H 0.301(3) 0.2539(19) 0.0798(12) 0.027(10) Uiso 1 1 d . . . . .
H8 H 0.372(3) 0.2290(18) 0.2276(12) 0.025(9) Uiso 1 1 d . . . . .

loop_
_atom_site_aniso_label
_atom_site_aniso_U_11
_atom_site_aniso_U_22
_atom_site_aniso_U_33
_atom_site_aniso_U_23
_atom_site_aniso_U_13
_atom_site_aniso_U_12
C1 0.046(2) 0.040(2) 0.040(2) -0.0052(17) 0.0046(17) 0.0116(17)
C2 0.055(3) 0.0284(19) 0.058(3) -0.0005(18) 0.001(2) -0.0018(17)
C3 0.039(2) 0.051(3) 0.072(3) -0.006(2) 0.004(2) -0.019(2)
C4 0.0333(19) 0.068(3) 0.042(2) 0.000(2) 0.0080(16) 0.0051(19)
C5 0.061(3) 0.037(2) 0.065(3) -0.011(2) 0.005(2) 0.001(2)
C6 0.061(3) 0.078(3) 0.036(2) -0.004(2) 0.008(2) 0.015(3)
C7 0.037(5) 0.076(6) 0.066(8) -0.017(6) -0.012(5) -0.004(4)
C8 0.062(7) 0.067(8) 0.065(6) 0.002(6) -0.018(5) 0.009(6)
C7A 0.040(5) 0.071(6) 0.077(9) 0.009(7) -0.010(6) -0.008(5)
C8A 0.051(6) 0.061(8) 0.064(7) 0.015(6) 0.000(5) 0.002(6)
C9 0.072(3) 0.063(3) 0.044(3) 0.014(2) 0.009(2) -0.019(3)
C10 0.060(3) 0.078(3) 0.053(3) -0.017(3) 0.022(2) -0.002(3)
C11 0.087(4) 0.051(3) 0.050(3) -0.010(2) 0.000(3) -0.030(3)
C12 0.035(2) 0.095(4) 0.045(2) 0.002(3) 0.0011(18) -0.005(2)
C13 0.082(4) 0.038(2) 0.053(3) 0.014(2) 0.017(2) 0.000(2)
C14 0.061(3) 0.050(3) 0.059(3) 0.007(2) -0.003(2) 0.016(2)
C15 0.048(2) 0.049(2) 0.050(3) -0.001(2) 0.0183(19) 0.0098(19)
C16 0.067(3) 0.036(2) 0.043(2) -0.0081(17) 0.003(2) 0.003(2)
N1 0.0258(12) 0.0198(12) 0.0293(14) -0.0035(10) 0.0020(10) -0.0015(10)
N2 0.0359(15) 0.0340(15) 0.0305(15) -0.0035(12) -0.0007(12) -0.0010(13)
N3 0.0322(14) 0.0309(14) 0.0335(15) -0.0012(12) 0.0073(12) -0.0022(12)
N4 0.0373(15) 0.0264(13) 0.0319(15) 0.0004(12) 0.0061(12) 0.0044(12)
Si1 0.0315(5) 0.0205(4) 0.0340(5) -0.0037(3) -0.0007(4) 0.0028(3)
Si2 0.0253(4) 0.0311(5) 0.0367(5) -0.0004(4) 0.0031(4) -0.0043(4)
Si3 0.0347(5) 0.0381(5) 0.0334(5) -0.0044(4) -0.0002(4) 0.0012(4)
Si4 0.0362(5) 0.0505(6) 0.0425(6) -0.0078(5) -0.0029(5) 0.0067(5)
Si5 0.0355(5) 0.0457(6) 0.0323(5) -0.0004(4) 0.0048(4) -0.0058(4)
Si6 0.0358(5) 0.0393(5) 0.0312(5) -0.0033(4) 0.0087(4) -0.0141(4)
Si7 0.0518(6) 0.0290(5) 0.0339(5) 0.0025(4) 0.0058(4) 0.0072(5)
Si8 0.0368(5) 0.0262(4) 0.0303(5) 0.0012(4) 0.0046(4) 0.0087(4)
Eu1 0.02584(10) 0.01887(10) 0.02408(10) 0.000 0.00221(8) 0.000
Eu2 0.02549(8) 0.02296(8) 0.02593(8) -0.00235(6) 0.00291(5) 0.00027(6)

loop_
_atom_type_symbol
_atom_type_description
_atom_type_scat_dispersion_real
_atom_type_scat_dispersion_imag
_atom_type_scat_source
C C 0.0033 0.0016 'International Tables Vol C Tables 4.2.6.8 and 6.1.1.4'
H H 0.0000 0.0000 'International Tables Vol C Tables 4.2.6.8 and 6.1.1.4'
N N 0.0061 0.0033 'International Tables Vol C Tables 4.2.6.8 and 6.1.1.4'
Si Si 0.0817 0.0704 'International Tables Vol C Tables 4.2.6.8 and 6.1.1.4'
Eu Eu -0.1578 3.6682 'International Tables Vol C Tables 4.2.6.8 and 6.1.1.4'

loop_
_geom_angle_atom_site_label_1
_geom_angle_atom_site_label_2
_geom_angle_atom_site_label_3
_geom_angle
_geom_angle_site_symmetry_1
_geom_angle_site_symmetry_3
Si1 C1 H1B 109.5 . .
Si1 C1 H1A 109.5 . .
H1B C1 H1A 109.5 . .
Si1 C1 H1C 109.5 . .
H1B C1 H1C 109.5 . .
H1A C1 H1C 109.5 . .
Si1 C2 H2B 109.5 . .
Si1 C2 H2C 109.5 . .
H2B C2 H2C 109.5 . .
Si1 C2 H2A 109.5 . .
H2B C2 H2A 109.5 . .
H2C C2 H2A 109.5 . .
Si2 C3 H3C 109.5 . .
Si2 C3 H3B 109.5 . .
H3C C3 H3B 109.5 . .
Si2 C3 H3A 109.5 . .
H3C C3 H3A 109.5 . .
H3B C3 H3A 109.5 . .
Si2 C4 H4C 109.5 . .
Si2 C4 H4B 109.5 . .
H4C C4 H4B 109.5 . .
Si2 C4 H4A 109.5 . .
H4C C4 H4A 109.5 . .
H4B C4 H4A 109.5 . .
Si3 C5 H5A 109.5 . .
Si3 C5 H5C 109.5 . .
H5A C5 H5C 109.5 . .
Si3 C5 H5B 109.5 . .
H5A C5 H5B 109.5 . .
H5C C5 H5B 109.5 . .
Si3 C6 H6B 109.5 . .
Si3 C6 H6A 109.5 . .
H6B C6 H6A 109.5 . .
Si3 C6 H6C 109.5 . .
H6B C6 H6C 109.5 . .
H6A C6 H6C 109.5 . .
Si4 C7 H7A 109.5 . .
Si4 C7 H7C 109.5 . .
H7A C7 H7C 109.5 . .
Si4 C7 H7B 109.5 . .
H7A C7 H7B 109.5 . .
H7C C7 H7B 109.5 . .
Si4 C8 H8B 109.5 . .
Si4 C8 H8C 109.5 . .
H8B C8 H8C 109.5 . .
Si4 C8 H8A 109.5 . .
H8B C8 H8A 109.5 . .
H8C C8 H8A 109.5 . .
Si4 C7A H7A1 109.5 . .
Si4 C7A H7A2 109.5 . .
H7A1 C7A H7A2 109.5 . .
Si4 C7A H7A3 109.5 . .
H7A1 C7A H7A3 109.5 . .
H7A2 C7A H7A3 109.5 . .
Si4 C8A H8A1 109.5 . .
Si4 C8A H8A2 109.5 . .
H8A1 C8A H8A2 109.5 . .
Si4 C8A H8A3 109.5 . .
H8A1 C8A H8A3 109.5 . .
H8A2 C8A H8A3 109.5 . .
Si5 C9 H9A 109.5 . .
Si5 C9 H9B 109.5 . .
H9A C9 H9B 109.5 . .
Si5 C9 H9C 109.5 . .
H9A C9 H9C 109.5 . .
H9B C9 H9C 109.5 . .
Si5 C10 H10A 109.5 . .
Si5 C10 H10C 109.5 . .
H10A C10 H10C 109.5 . .
Si5 C10 H10B 109.5 . .
H10A C10 H10B 109.5 . .
H10C C10 H10B 109.5 . .
Si6 C11 H11B 109.5 . .
Si6 C11 H11C 109.5 . .
H11B C11 H11C 109.5 . .
Si6 C11 H11A 109.5 . .
H11B C11 H11A 109.5 . .
H11C C11 H11A 109.5 . .
Si6 C12 H12A 109.5 . .
Si6 C12 H12C 109.5 . .
H12A C12 H12C 109.5 . .
Si6 C12 H12B 109.5 . .
H12A C12 H12B 109.5 . .
H12C C12 H12B 109.5 . .
Si7 C13 H13C 109.5 . .
Si7 C13 H13A 109.5 . .
H13C C13 H13A 109.5 . .
Si7 C13 H13B 109.5 . .
H13C C13 H13B 109.5 . .
H13A C13 H13B 109.5 . .
Si7 C14 H14C 109.5 . .
Si7 C14 H14B 109.5 . .
H14C C14 H14B 109.5 . .
Si7 C14 H14A 109.5 . .
H14C C14 H14A 109.5 . .
H14B C14 H14A 109.5 . .
Si8 C15 H15A 109.5 . .
Si8 C15 H15C 109.5 . .
H15A C15 H15C 109.5 . .
Si8 C15 H15B 109.5 . .
H15A C15 H15B 109.5 . .
H15C C15 H15B 109.5 . .
Si8 C16 H16C 109.5 . .
Si8 C16 H16B 109.5 . .
H16C C16 H16B 109.5 . .
Si8 C16 H16A 109.5 . .
H16C C16 H16A 109.5 . .
H16B C16 H16A 109.5 . .
Si1 N1 Si2 126.48(16) . .
Si1 N1 Eu2 121.73(14) . .
Si2 N1 Eu2 97.01(12) . .
Si1 N1 Eu1 90.64(11) . .
Si2 N1 Eu1 109.22(13) . .
Eu2 N1 Eu1 111.39(9) . .
Si3 N2 Si4 124.96(19) . .
Si3 N2 Eu2 109.18(15) . .
Si4 N2 Eu2 125.41(17) . .
Si6 N3 Si5 126.13(18) . .
Si6 N3 Eu2 120.03(16) . .
Si5 N3 Eu2 112.83(16) . .
Si8 N4 Si7 127.24(18) . .
Si8 N4 Eu2 130.38(16) . .
Si7 N4 Eu2 102.24(14) . .
N1 Si1 C1 116.45(17) . .
N1 Si1 C2 116.58(17) . .
C1 Si1 C2 109.5(2) . .
N1 Si1 Eu1 57.25(9) . .
C1 Si1 Eu1 123.37(14) . .
C2 Si1 Eu1 123.30(16) . .
N1 Si1 H1 101.9(17) . .
C1 Si1 H1 105.3(18) . .
C2 Si1 H1 105.6(18) . .
Eu1 Si1 H1 44.7(17) . .
N1 Si2 C3 118.55(18) . .
N1 Si2 C4 114.53(17) . .
C3 Si2 C4 106.8(2) . .
N1 Si2 Eu2 50.58(10) . .
C3 Si2 Eu2 117.46(18) . .
C4 Si2 Eu2 134.91(16) . .
N1 Si2 Eu1 44.30(9) . .
C3 Si2 Eu1 144.95(17) . .
C4 Si2 Eu1 71.28(14) . .
Eu2 Si2 Eu1 77.21(2) . .
N1 Si2 H2 104.4(14) . .
C3 Si2 H2 105.1(15) . .
C4 Si2 H2 106.4(15) . .
Eu2 Si2 H2 55.1(14) . .
Eu1 Si2 H2 108.9(14) . .
N2 Si3 C6 115.3(2) . .
N2 Si3 C5 115.8(2) . .
C6 Si3 C5 108.8(3) . .
N2 Si3 Eu2 41.36(10) . .
C6 Si3 Eu2 128.03(19) . .
C5 Si3 Eu2 123.16(18) . .
N2 Si3 H3 99.4(17) . .
C6 Si3 H3 109.6(17) . .
C5 Si3 H3 107.3(17) . .
Eu2 Si3 H3 58.1(17) . .
N2 Si4 C8A 116.6(7) . .
N2 Si4 C7 112.8(5) . .
N2 Si4 C7A 112.7(6) . .
C8A Si4 C7A 108.7(7) . .
N2 Si4 C8 110.0(8) . .
C7 Si4 C8 107.5(7) . .
N2 Si4 Eu2 31.58(11) . .
C8A Si4 Eu2 120.1(8) . .
C7 Si4 Eu2 137.5(6) . .
C7A Si4 Eu2 129.0(7) . .
C8 Si4 Eu2 108.2(8) . .
N2 Si4 H4 109.0(18) . .
C8A Si4 H4 107(2) . .
C7 Si4 H4 116.4(19) . .
C7A Si4 H4 101(2) . .
C8 Si4 H4 100(2) . .
Eu2 Si4 H4 78.6(18) . .
N3 Si5 C10 113.8(2) . .
N3 Si5 C9 114.3(2) . .
C10 Si5 C9 107.3(3) . .
N3 Si5 Eu2 39.22(10) . .
C10 Si5 Eu2 121.71(18) . .
C9 Si5 Eu2 130.24(18) . .
N3 Si5 H5 104.9(18) . .
C10 Si5 H5 109.4(17) . .
C9 Si5 H5 106.9(17) . .
Eu2 Si5 H5 66.0(17) . .
N3 Si6 C12 115.6(2) . .
N3 Si6 C11 115.3(2) . .
C12 Si6 C11 109.5(3) . .
N3 Si6 Eu2 35.13(10) . .
C12 Si6 Eu2 136.53(18) . .
C11 Si6 Eu2 113.12(19) . .
N3 Si6 H6 107.4(19) . .
C12 Si6 H6 106.9(19) . .
C11 Si6 H6 100.8(19) . .
Eu2 Si6 H6 73.6(19) . .
N4 Si7 C14 114.6(2) . .
N4 Si7 C13 115.5(2) . .
C14 Si7 C13 109.5(2) . .
N4 Si7 Eu2 45.92(10) . .
C14 Si7 Eu2 124.94(17) . .
C13 Si7 Eu2 125.42(17) . .
N4 Si7 H7 101.5(16) . .
C14 Si7 H7 107.4(15) . .
C13 Si7 H7 107.5(16) . .
Eu2 Si7 H7 55.6(16) . .
N4 Si8 C15 114.72(19) . .
N4 Si8 C16 115.46(19) . .
C15 Si8 C16 107.9(2) . .
N4 Si8 Eu2 29.03(10) . .
C15 Si8 Eu2 113.39(15) . .
C16 Si8 Eu2 135.16(16) . .
N4 Si8 H8 109.2(15) . .
C15 Si8 H8 104.5(14) . .
C16 Si8 H8 104.0(14) . .
Eu2 Si8 H8 82.2(15) . .
N1 Eu1 N1 130.02(11) 2_655 .
N1 Eu1 Si1 32.11(6) 2_655 2_655
N1 Eu1 Si1 102.31(6) . 2_655
N1 Eu1 Si1 102.31(6) 2_655 .
N1 Eu1 Si1 32.11(6) . .
Si1 Eu1 Si1 82.78(4) 2_655 .
N1 Eu1 Si2 126.76(6) 2_655 .
N1 Eu1 Si2 26.48(6) . .
Si1 Eu1 Si2 94.66(2) 2_655 .
Si1 Eu1 Si2 52.55(2) . .
N1 Eu1 Si2 26.48(6) 2_655 2_655
N1 Eu1 Si2 126.76(6) . 2_655
Si1 Eu1 Si2 52.55(2) 2_655 2_655
Si1 Eu1 Si2 94.66(2) . 2_655
Si2 Eu1 Si2 138.89(3) . 2_655
N1 Eu1 Eu2 158.47(6) 2_655 .
N1 Eu1 Eu2 32.68(6) . .
Si1 Eu1 Eu2 134.972(18) 2_655 .
Si1 Eu1 Eu2 56.661(18) . .
Si2 Eu1 Eu2 46.596(17) . .
Si2 Eu1 Eu2 139.526(17) 2_655 .
N1 Eu1 Eu2 32.68(6) 2_655 2_655
N1 Eu1 Eu2 158.47(6) . 2_655
Si1 Eu1 Eu2 56.663(18) 2_655 2_655
Si1 Eu1 Eu2 134.974(18) . 2_655
Si2 Eu1 Eu2 139.526(17) . 2_655
Si2 Eu1 Eu2 46.596(17) 2_655 2_655
Eu2 Eu1 Eu2 167.972(7) . 2_655
N1 Eu1 H1 80.2(11) 2_655 .
N1 Eu1 H1 56.9(11) . .
Si1 Eu1 H1 68.7(11) 2_655 .
Si1 Eu1 H1 24.8(11) . .
Si2 Eu1 H1 75.5(10) . .
Si2 Eu1 H1 69.9(11) 2_655 .
Eu2 Eu1 H1 78.3(11) . .
Eu2 Eu1 H1 112.4(11) 2_655 .
N1 Eu1 H6 124.7(10) 2_655 .
N1 Eu1 H6 76.2(11) . .
Si1 Eu1 H6 143.4(10) 2_655 .
Si1 Eu1 H6 77.6(11) . .
Si2 Eu1 H6 97.3(10) . .
Si2 Eu1 H6 98.5(10) 2_655 .
Eu2 Eu1 H6 51.3(10) . .
Eu2 Eu1 H6 122.9(11) 2_655 .
H1 Eu1 H6 81.1(15) . .
N1 Eu1 H8 141.2(9) 2_655 .
N1 Eu1 H8 83.5(9) . .
Si1 Eu1 H8 140.1(9) 2_655 .
Si1 Eu1 H8 114.7(9) . .
Si2 Eu1 H8 73.0(8) . .
Si2 Eu1 H8 147.8(8) 2_655 .
Eu2 Eu1 H8 60.2(9) . .
Eu2 Eu1 H8 109.4(9) 2_655 .
H1 Eu1 H8 138.2(14) . .
H6 Eu1 H8 76.5(13) . .
N2 Eu2 N3 124.10(11) . .
N2 Eu2 N4 120.81(11) . .
N3 Eu2 N4 98.96(11) . .
N2 Eu2 N1 102.31(10) . .
N3 Eu2 N1 103.95(10) . .
N4 Eu2 N1 104.22(10) . .
N2 Eu2 Si7 99.66(8) . .
N3 Eu2 Si7 95.07(8) . .
N4 Eu2 Si7 31.84(8) . .
N1 Eu2 Si7 135.12(6) . .
N2 Eu2 Si2 84.07(8) . .
N3 Eu2 Si2 136.00(8) . .
N4 Eu2 Si2 91.38(8) . .
N1 Eu2 Si2 32.41(6) . .
Si7 Eu2 Si2 114.26(3) . .
N2 Eu2 Si3 29.46(8) . .
N3 Eu2 Si3 98.32(8) . .
N4 Eu2 Si3 147.72(8) . .
N1 Eu2 Si3 97.76(6) . .
Si7 Eu2 Si3 119.44(3) . .
Si2 Eu2 Si3 94.85(3) . .
N2 Eu2 Si5 98.87(8) . .
N3 Eu2 Si5 27.95(8) . .
N4 Eu2 Si5 106.58(8) . .
N1 Eu2 Si5 125.59(7) . .
Si7 Eu2 Si5 88.35(3) . .
Si2 Eu2 Si5 156.53(3) . .
Si3 Eu2 Si5 78.13(3) . .
N2 Eu2 Si6 147.15(8) . .
N3 Eu2 Si6 24.84(8) . .
N4 Eu2 Si6 86.42(8) . .
N1 Eu2 Si6 86.48(6) . .
Si7 Eu2 Si6 95.63(3) . .
Si2 Eu2 Si6 115.59(3) . .
Si3 Eu2 Si6 118.62(3) . .
Si5 Eu2 Si6 52.54(3) . .
N2 Eu2 Si4 23.01(8) . .
N3 Eu2 Si4 139.85(8) . .
N4 Eu2 Si4 98.19(8) . .
N1 Eu2 Si4 106.55(7) . .
Si7 Eu2 Si4 81.23(3) . .
Si2 Eu2 Si4 79.28(3) . .
Si3 Eu2 Si4 52.36(3) . .
Si5 Eu2 Si4 111.99(3) . .
Si6 Eu2 Si4 164.45(3) . .
N2 Eu2 Si8 129.76(8) . .
N3 Eu2 Si8 101.53(8) . .
N4 Eu2 Si8 20.59(8) . .
N1 Eu2 Si8 83.83(6) . .
Si7 Eu2 Si8 52.39(3) . .
Si2 Eu2 Si8 75.29(3) . .
Si3 Eu2 Si8 159.09(3) . .
Si5 Eu2 Si8 117.90(3) . .
Si6 Eu2 Si8 82.26(3) . .
Si4 Eu2 Si8 107.10(3) . .
N2 Eu2 Eu1 137.65(8) . .
N3 Eu2 Eu1 84.22(8) . .
N4 Eu2 Eu1 78.07(8) . .
N1 Eu2 Eu1 35.93(6) . .
Si7 Eu2 Eu1 109.13(2) . .
Si2 Eu2 Eu1 56.193(19) . .
Si3 Eu2 Eu1 130.79(2) . .
Si5 Eu2 Eu1 112.04(2) . .
Si6 Eu2 Eu1 60.497(19) . .
Si4 Eu2 Eu1 134.94(2) . .
Si8 Eu2 Eu1 58.484(16) . .
N2 Eu2 H2 76.5(8) . .
N3 Eu2 H2 156.9(8) . .
N4 Eu2 H2 74.9(8) . .
N1 Eu2 H2 57.6(8) . .
Si7 Eu2 H2 90.9(8) . .
Si2 Eu2 H2 25.8(8) . .
Si3 Eu2 H2 98.1(8) . .
Si5 Eu2 H2 175.1(8) . .
Si6 Eu2 H2 132.3(8) . .
Si4 Eu2 H2 63.2(8) . .
Si8 Eu2 H2 65.0(8) . .
Eu1 Eu2 H2 72.7(8) . .
N2 Eu2 H3 56.1(8) . .
N3 Eu2 H3 73.9(8) . .
N4 Eu2 H3 162.3(9) . .
N1 Eu2 H3 93.3(9) . .
Si7 Eu2 H3 131.2(9) . .
Si2 Eu2 H3 105.0(9) . .
Si3 Eu2 H3 26.6(8) . .
Si5 Eu2 H3 59.7(9) . .
Si6 Eu2 H3 92.2(8) . .
Si4 Eu2 H3 78.8(8) . .
Si8 Eu2 H3 173.9(9) . .
Eu1 Eu2 H3 116.5(9) . .
H2 Eu2 H3 117.8(12) . .
N2 Eu2 H7 80.6(8) . .
N3 Eu2 H7 90.8(8) . .
N4 Eu2 H7 58.3(9) . .
N1 Eu2 H7 159.2(9) . .
Si7 Eu2 H7 26.4(9) . .
Si2 Eu2 H7 129.8(8) . .
Si3 Eu2 H7 94.5(9) . .
Si5 Eu2 H7 73.4(8) . .
Si6 Eu2 H7 102.3(8) . .
Si4 Eu2 H7 68.4(8) . .
Si8 Eu2 H7 78.8(9) . .
Eu1 Eu2 H7 134.7(9) . .
H2 Eu2 H7 104.0(11) . .
H3 Eu2 H7 105.0(13) . .

loop_
_geom_bond_atom_site_label_1
_geom_bond_atom_site_label_2
_geom_bond_distance
_geom_bond_site_symmetry_2
C1 Si1 1.854(4) .
C1 H1B 0.9800 .
C1 H1A 0.9800 .
C1 H1C 0.9800 .
C2 Si1 1.857(4) .
C2 H2B 0.9800 .
C2 H2C 0.9800 .
C2 H2A 0.9800 .
C3 Si2 1.864(4) .
C3 H3C 0.9800 .
C3 H3B 0.9800 .
C3 H3A 0.9800 .
C4 Si2 1.872(4) .
C4 H4C 0.9800 .
C4 H4B 0.9800 .
C4 H4A 0.9800 .
C5 Si3 1.865(4) .
C5 H5A 0.9800 .
C5 H5C 0.9800 .
C5 H5B 0.9800 .
C6 Si3 1.856(5) .
C6 H6B 0.9800 .
C6 H6A 0.9800 .
C6 H6C 0.9800 .
C7 Si4 1.843(16) .
C7 H7A 0.9800 .
C7 H7C 0.9800 .
C7 H7B 0.9800 .
C8 Si4 1.94(2) .
C8 H8B 0.9800 .
C8 H8C 0.9800 .
C8 H8A 0.9800 .
C7A Si4 1.893(18) .
C7A H7A1 0.9800 .
C7A H7A2 0.9800 .
C7A H7A3 0.9800 .
C8A Si4 1.81(2) .
C8A H8A1 0.9800 .
C8A H8A2 0.9800 .
C8A H8A3 0.9800 .
C9 Si5 1.862(5) .
C9 H9A 0.9800 .
C9 H9B 0.9800 .
C9 H9C 0.9800 .
C10 Si5 1.860(5) .
C10 H10A 0.9800 .
C10 H10C 0.9800 .
C10 H10B 0.9800 .
C11 Si6 1.860(5) .
C11 H11B 0.9800 .
C11 H11C 0.9800 .
C11 H11A 0.9800 .
C12 Si6 1.860(5) .
C12 H12A 0.9800 .
C12 H12C 0.9800 .
C12 H12B 0.9800 .
C13 Si7 1.857(5) .
C13 H13C 0.9800 .
C13 H13A 0.9800 .
C13 H13B 0.9800 .
C14 Si7 1.853(5) .
C14 H14C 0.9800 .
C14 H14B 0.9800 .
C14 H14A 0.9800 .
C15 Si8 1.868(4) .
C15 H15A 0.9800 .
C15 H15C 0.9800 .
C15 H15B 0.9800 .
C16 Si8 1.869(4) .
C16 H16C 0.9800 .
C16 H16B 0.9800 .
C16 H16A 0.9800 .
N1 Si1 1.706(3) .
N1 Si2 1.723(3) .
N1 Eu2 2.483(3) .
N1 Eu1 2.699(3) .
N2 Si3 1.698(3) .
N2 Si4 1.703(3) .
N2 Eu2 2.281(3) .
N3 Si6 1.678(3) .
N3 Si5 1.704(3) .
N3 Eu2 2.298(3) .
N4 Si8 1.677(3) .
N4 Si7 1.700(3) .
N4 Eu2 2.315(3) .
Si1 Eu1 3.2086(10) .
Si1 Eu2 3.6782(10) .
Si1 H1 1.44(5) .
Si2 Eu2 3.1902(10) .
Si2 Eu1 3.6486(10) .
Si2 H2 1.41(4) .
Si3 Eu2 3.2611(11) .
Si3 H3 1.47(4) .
Si4 Eu2 3.5507(12) .
Si4 H4 1.42(5) .
Si5 Eu2 3.3502(11) .
Si5 H5 1.44(4) .
Si6 Eu2 3.4583(11) .
Si6 H6 1.41(5) .
Si7 Eu2 3.1493(11) .
Si7 H7 1.42(4) .
Si8 Eu2 3.6338(10) .
Si8 H8 1.48(4) .
Eu1 N1 2.699(3) 2_655
Eu1 Si1 3.2086(10) 2_655
Eu1 Si2 3.6486(10) 2_655
Eu1 Eu2 4.2821(4) .
Eu1 Eu2 4.2821(5) 2_655
Eu1 H1 2.41(4) .
Eu1 H6 2.56(5) .
Eu1 H8 2.49(4) .
Eu2 H2 2.65(4) .
Eu2 H3 2.78(4) .
Eu2 H7 2.62(4) .
